data_4514364
loop_
_publ_author_name
'Jayarathne, Upul'
'Hazari, Nilay'
'Bernskoetter, Wesley H.'

_publ_section_title
;
 Selective Iron-Catalyzed N-Formylation of Amines using Dihydrogen and
 Carbon Dioxide
;
_journal_issue 2
_journal_name_full 'ACS Catalysis'
_journal_page_first 1338
_journal_paper_doi 10.1021/acscatal.7b03834
_journal_volume 8
_journal_year 2018
_chemical_formula_moiety 'C19 H39 Fe N O2 P2'
_chemical_formula_sum 'C19 H39 Fe N O2 P2'
_chemical_formula_weight 431.30
_space_group_crystal_system monoclinic
_space_group_IT_number 14
_space_group_name_Hall '-P 2ybc'
_space_group_name_H-M_alt 'P 1 21/c 1'
_symmetry_space_group_name_Hall '-P 2ybc'
_symmetry_space_group_name_H-M 'P 1 21/c 1'
_atom_sites_solution_hydrogens geom
_audit_creation_method SHELXL-2014/7
_cell_angle_alpha 90
_cell_angle_beta 113.043(4)
_cell_angle_gamma 90
_cell_formula_units_Z 8
_cell_length_a 19.086(4)
_cell_length_b 16.908(4)
_cell_length_c 15.109(3)
_cell_measurement_reflns_used 4533
_cell_measurement_temperature 100(2)
_cell_measurement_theta_max 22.6
_cell_measurement_theta_min 2.6
_cell_volume 4486.7(17)
_computing_cell_refinement 'SAINT. Ver. 8.34A. (Bruker-AXS, 2014)'
_computing_data_collection 'APEX3. Ver. 2017.3-0.  (Bruker-AXS, 2017)'
_computing_data_reduction 'SAINT. Ver. 8.34A. (Bruker-AXS, 2014)'
_computing_molecular_graphics 'X-Seed (Barbour, 2001)'
_computing_publication_material 'CIFTAB (Sheldrick, 1997)'
_computing_structure_refinement 'XL. Ver. 2014/7. (Sheldrick, 2015b)'
_computing_structure_solution 'XT. Ver. 2014/4. (Sheldrick, 2015a)'
_diffrn_ambient_temperature 100(2)
_diffrn_measured_fraction_theta_full 0.999
_diffrn_measured_fraction_theta_max 0.988
_diffrn_measurement_device_type 'Bruker SMART CCD area detector'
_diffrn_measurement_method 'omega scans'
_diffrn_radiation_type MoK\a
_diffrn_radiation_wavelength 0.71073
_diffrn_reflns_av_R_equivalents 0.1504
_diffrn_reflns_av_unetI/netI 0.0895
_diffrn_reflns_Laue_measured_fraction_full 0.999
_diffrn_reflns_Laue_measured_fraction_max 0.988
_diffrn_reflns_limit_h_max 23
_diffrn_reflns_limit_h_min -23
_diffrn_reflns_limit_k_max 21
_diffrn_reflns_limit_k_min -21
_diffrn_reflns_limit_l_max 18
_diffrn_reflns_limit_l_min -18
_diffrn_reflns_number 72796
_diffrn_reflns_point_group_measured_fraction_full 0.999
_diffrn_reflns_point_group_measured_fraction_max 0.988
_diffrn_reflns_theta_full 25.242
_diffrn_reflns_theta_max 26.450
_diffrn_reflns_theta_min 1.204
_diffrn_standards_decay_% 0.0
_exptl_absorpt_coefficient_mu 0.827
_exptl_absorpt_correction_T_max 0.97
_exptl_absorpt_correction_T_min 0.88
_exptl_absorpt_correction_type multi-scan
_exptl_absorpt_process_details
;
 Data were corrected for decay and absorption using the program SADABS 
 (Sheldrick, G. M. (2003). SADABS. Version 2.10. University of
 G\"ottingen, Germany).
;
_exptl_crystal_colour Yellow
_exptl_crystal_density_diffrn 1.277
_exptl_crystal_description Needle
_exptl_crystal_F_000 1856
_exptl_crystal_size_max 0.200
_exptl_crystal_size_mid 0.040
_exptl_crystal_size_min 0.040
_refine_diff_density_max 0.473
_refine_diff_density_min -0.502
_refine_diff_density_rms 0.087
_refine_ls_extinction_method none
_refine_ls_goodness_of_fit_ref 1.033
_refine_ls_hydrogen_treatment constr
_refine_ls_matrix_type full
_refine_ls_number_parameters 578
_refine_ls_number_reflns 9182
_refine_ls_number_restraints 602
_refine_ls_restrained_S_all 1.006
_refine_ls_R_factor_all 0.1104
_refine_ls_R_factor_gt 0.0552
_refine_ls_shift/su_max 0.001
_refine_ls_shift/su_mean 0.000
_refine_ls_structure_factor_coef Fsqd
_refine_ls_weighting_details 'w=1/[\s^2^(Fo^2^)+(0.0271P)^2^+5.9999P] where P=(Fo^2^+2Fc^2^)/3'
_refine_ls_weighting_scheme calc
_refine_ls_wR_factor_gt 0.0898
_refine_ls_wR_factor_ref 0.1066
_reflns_Friedel_coverage 0.000
_reflns_number_gt 6074
_reflns_number_total 9182
_reflns_threshold_expression 'I > 2\s(I)'
_cod_data_source_file cs7b03834_si_002.cif
_cod_data_source_block UJP2-FeCO2
_cod_depositor_comments 'Adding full bibliography for 4514363--4514365.cif.'
_cod_original_cell_volume 4486.9(17)
_cod_database_code 4514364
_shelx_shelxl_version_number 2014/7
_shelx_space_group_comment
;
The symmetry employed for this shelxl refinement is uniquely defined
by the following loop, which should always be used as a source of
symmetry information in preference to the above space-group names.
They are only intended as comments.
;
_shelx_estimated_absorpt_t_min 0.852
_shelx_estimated_absorpt_t_max 0.968

loop_
_space_group_symop_operation_xyz
'x, y, z'
'-x, y+1/2, -z+1/2'
'-x, -y, -z'
'x, -y-1/2, z-1/2'

loop_
_atom_site_label
_atom_site_type_symbol
_atom_site_fract_x
_atom_site_fract_y
_atom_site_fract_z
_atom_site_U_iso_or_equiv
_atom_site_adp_type
_atom_site_occupancy
_atom_site_site_symmetry_order
_atom_site_calc_flag
_atom_site_refinement_flags_posn
_atom_site_refinement_flags_adp
_atom_site_refinement_flags_occupancy
_atom_site_disorder_assembly
_atom_site_disorder_group
Fe1A Fe 0.75832(3) 0.75151(4) 0.64813(4) 0.01279(13) Uani 1 1 d . U . . .
Fe1B Fe 0.26025(3) 0.74261(4) 0.63909(4) 0.01461(14) Uani 1 1 d . U . . .
P1A P 0.88333(5) 0.75075(7) 0.69392(7) 0.0166(2) Uani 1 1 d . U . . .
P2A P 0.63410(6) 0.76460(7) 0.57171(8) 0.0169(3) Uani 1 1 d . U . . .
P1B P 0.29148(7) 0.86716(6) 0.67710(8) 0.0175(3) Uani 1 1 d . U . . .
P2B P 0.22622(7) 0.61759(6) 0.63138(8) 0.0190(3) Uani 1 1 d . U . . .
O1A O 0.76372(19) 0.88127(18) 0.7768(2) 0.0315(8) Uani 1 1 d . U . . .
O2A O 0.74985(18) 0.59914(18) 0.7339(2) 0.0278(8) Uani 1 1 d . U . . .
O1B O 0.38872(17) 0.71669(18) 0.5845(2) 0.0262(7) Uani 1 1 d . U . . .
O2B O 0.12738(17) 0.77878(18) 0.4666(2) 0.0268(8) Uani 1 1 d . U . . .
N1A N 0.7587(3) 0.7538(6) 0.5039(7) 0.0153(14) Uani 0.768(6) 1 d D U P A 1
C1A C 0.8982(5) 0.7366(10) 0.5811(10) 0.022(3) Uani 0.768(6) 1 d D U P A 1
H1A1 H 0.9128 0.7864 0.5611 0.026 Uiso 0.768(6) 1 calc R U P A 1
H1A2 H 0.9388 0.6987 0.5913 0.026 Uiso 0.768(6) 1 calc R U P A 1
C2A C 0.8248(3) 0.7067(4) 0.5039(4) 0.0231(15) Uani 0.768(6) 1 d D U P A 1
H2A1 H 0.8279 0.7108 0.4415 0.028 Uiso 0.768(6) 1 calc R U P A 1
H2A2 H 0.8177 0.6514 0.5156 0.028 Uiso 0.768(6) 1 calc R U P A 1
C3A C 0.6872(3) 0.7153(3) 0.4360(4) 0.0228(15) Uani 0.768(6) 1 d D U P A 1
H3A1 H 0.6875 0.6597 0.4521 0.027 Uiso 0.768(6) 1 calc R U P A 1
H3A2 H 0.6848 0.7191 0.3708 0.027 Uiso 0.768(6) 1 calc R U P A 1
C4A C 0.6176(5) 0.7555(9) 0.4421(10) 0.022(3) Uani 0.768(6) 1 d D U P A 1
H4A1 H 0.5723 0.7242 0.4085 0.026 Uiso 0.768(6) 1 calc R U P A 1
H4A2 H 0.6105 0.8074 0.4125 0.026 Uiso 0.768(6) 1 calc R U P A 1
C11A C 0.7626(4) 0.8337(3) 0.4654(4) 0.0233(15) Uani 0.768(6) 1 d D U P A 1
H11A H 0.7204 0.8650 0.4648 0.035 Uiso 0.768(6) 1 calc R U P A 1
H11B H 0.8094 0.8589 0.5053 0.035 Uiso 0.768(6) 1 calc R U P A 1
H11C H 0.7605 0.8291 0.4010 0.035 Uiso 0.768(6) 1 calc R U P A 1
N1A' N 0.7568(10) 0.7505(19) 0.504(2) 0.016(4) Uani 0.232(6) 1 d D U P A 2
C1A' C 0.8986(16) 0.752(4) 0.579(3) 0.017(6) Uani 0.232(6) 1 d D U P A 2
H1A3 H 0.9418 0.7856 0.5862 0.021 Uiso 0.232(6) 1 calc R U P A 2
H1A4 H 0.9093 0.6991 0.5634 0.021 Uiso 0.232(6) 1 calc R U P A 2
C2A' C 0.8277(9) 0.7836(10) 0.4996(12) 0.016(4) Uani 0.232(6) 1 d D U P A 2
H2A3 H 0.8268 0.8408 0.5044 0.019 Uiso 0.232(6) 1 calc R U P A 2
H2A4 H 0.8293 0.7706 0.4379 0.019 Uiso 0.232(6) 1 calc R U P A 2
C3A' C 0.6916(9) 0.7982(10) 0.4366(12) 0.015(4) Uani 0.232(6) 1 d D U P A 2
H3A3 H 0.6875 0.7904 0.3712 0.018 Uiso 0.232(6) 1 calc R U P A 2
H3A4 H 0.7009 0.8539 0.4520 0.018 Uiso 0.232(6) 1 calc R U P A 2
C4A' C 0.6173(15) 0.774(3) 0.444(4) 0.018(6) Uani 0.232(6) 1 d D U P A 2
H4A3 H 0.6000 0.7236 0.4119 0.021 Uiso 0.232(6) 1 calc R U P A 2
H4A4 H 0.5783 0.8131 0.4139 0.021 Uiso 0.232(6) 1 calc R U P A 2
C11C C 0.7476(11) 0.6671(9) 0.4703(13) 0.022(4) Uani 0.232(6) 1 d D U P A 2
H11D H 0.7020 0.6455 0.4730 0.033 Uiso 0.232(6) 1 calc R U P A 2
H11E H 0.7443 0.6652 0.4052 0.033 Uiso 0.232(6) 1 calc R U P A 2
H11F H 0.7907 0.6366 0.5108 0.033 Uiso 0.232(6) 1 calc R U P A 2
C5A C 0.9443(3) 0.6720(3) 0.7717(3) 0.0256(11) Uani 1 1 d . U . B 2
H5A H 0.9970 0.6839 0.7812 0.031 Uiso 1 1 calc R U . B 2
C6A C 0.9255(3) 0.5897(3) 0.7256(4) 0.0330(12) Uani 1 1 d . U . B 2
H6A1 H 0.9558 0.5507 0.7705 0.050 Uiso 1 1 calc R U . B 2
H6A2 H 0.9364 0.5884 0.6688 0.050 Uiso 1 1 calc R U . B 2
H6A3 H 0.8725 0.5786 0.7088 0.050 Uiso 1 1 calc R U . B 2
C7A C 0.9401(3) 0.6727(3) 0.8712(3) 0.0290(12) Uani 1 1 d . U . B 2
H7A1 H 0.8886 0.6630 0.8641 0.043 Uiso 1 1 calc R U . B 2
H7A2 H 0.9564 0.7233 0.9009 0.043 Uiso 1 1 calc R U . B 2
H7A3 H 0.9726 0.6321 0.9106 0.043 Uiso 1 1 calc R U . B 2
C8A C 0.9384(2) 0.8412(3) 0.7506(3) 0.0242(11) Uani 1 1 d . U . C 2
H8A H 0.9335 0.8480 0.8123 0.029 Uiso 1 1 calc R U . C 2
C9A C 1.0240(3) 0.8365(3) 0.7730(4) 0.0382(13) Uani 1 1 d . U . C 2
H9A1 H 1.0314 0.8224 0.7157 0.057 Uiso 1 1 calc R U . C 2
H9A2 H 1.0470 0.7972 0.8216 0.057 Uiso 1 1 calc R U . C 2
H9A3 H 1.0471 0.8870 0.7956 0.057 Uiso 1 1 calc R U . C 2
C10A C 0.9057(3) 0.9157(3) 0.6919(3) 0.0284(11) Uani 1 1 d . U . C 2
H10A H 0.9278 0.9615 0.7302 0.043 Uiso 1 1 calc R U . C 2
H10B H 0.8515 0.9166 0.6731 0.043 Uiso 1 1 calc R U . C 2
H10C H 0.9173 0.9159 0.6356 0.043 Uiso 1 1 calc R U . C 2
C12A C 0.5658(2) 0.6911(3) 0.5829(3) 0.0206(10) Uani 1 1 d . U . D 2
H12A H 0.5146 0.7092 0.5415 0.025 Uiso 1 1 calc R U . D 2
C13A C 0.5756(3) 0.6084(3) 0.5486(3) 0.0267(11) Uani 1 1 d . U . D 2
H13A H 0.6251 0.5884 0.5880 0.040 Uiso 1 1 calc R U . D 2
H13B H 0.5705 0.6109 0.4829 0.040 Uiso 1 1 calc R U . D 2
H13C H 0.5373 0.5739 0.5535 0.040 Uiso 1 1 calc R U . D 2
C14A C 0.5696(2) 0.6892(3) 0.6860(3) 0.0226(10) Uani 1 1 d . U . D 2
H14A H 0.5317 0.6535 0.6895 0.034 Uiso 1 1 calc R U . D 2
H14B H 0.5604 0.7412 0.7044 0.034 Uiso 1 1 calc R U . D 2
H14C H 0.6191 0.6716 0.7288 0.034 Uiso 1 1 calc R U . D 2
C15A C 0.5888(2) 0.8593(3) 0.5843(3) 0.0226(10) Uani 1 1 d . U . E 2
H15A H 0.5979 0.8646 0.6525 0.027 Uiso 1 1 calc R U . E 2
C16A C 0.5034(3) 0.8645(3) 0.5288(4) 0.0402(14) Uani 1 1 d . U . E 2
H16A H 0.4854 0.9149 0.5403 0.060 Uiso 1 1 calc R U . E 2
H16B H 0.4788 0.8231 0.5496 0.060 Uiso 1 1 calc R U . E 2
H16C H 0.4917 0.8586 0.4613 0.060 Uiso 1 1 calc R U . E 2
C17A C 0.6272(3) 0.9310(2) 0.5584(3) 0.0247(10) Uani 1 1 d . U . E 2
H17A H 0.6131 0.9326 0.4901 0.037 Uiso 1 1 calc R U . E 2
H17B H 0.6815 0.9261 0.5901 0.037 Uiso 1 1 calc R U . E 2
H17C H 0.6110 0.9788 0.5790 0.037 Uiso 1 1 calc R U . E 2
C18A C 0.7618(3) 0.8311(3) 0.7213(3) 0.0189(9) Uani 1 1 d . U . F 2
C19A C 0.7534(2) 0.6580(3) 0.6928(3) 0.0186(9) Uani 1 1 d . U . G 2
N1B N 0.2608(13) 0.7335(6) 0.7810(11) 0.021(2) Uani 0.587(7) 1 d D U P H 1
C1B C 0.2873(7) 0.8784(6) 0.7985(9) 0.021(3) Uani 0.587(7) 1 d D U P H 1
H1B1 H 0.3383 0.8769 0.8483 0.025 Uiso 0.587(7) 1 calc R U P H 1
H1B2 H 0.2643 0.9287 0.8024 0.025 Uiso 0.587(7) 1 calc R U P H 1
C2B C 0.2400(5) 0.8110(4) 0.8128(5) 0.026(2) Uani 0.587(7) 1 d D U P H 1
H2B1 H 0.2481 0.8077 0.8802 0.032 Uiso 0.587(7) 1 calc R U P H 1
H2B2 H 0.1864 0.8216 0.7762 0.032 Uiso 0.587(7) 1 calc R U P H 1
C3B C 0.2024(5) 0.6740(4) 0.7842(6) 0.026(2) Uani 0.587(7) 1 d D U P H 1
H3B1 H 0.2080 0.6664 0.8502 0.031 Uiso 0.587(7) 1 calc R U P H 1
H3B2 H 0.1516 0.6940 0.7478 0.031 Uiso 0.587(7) 1 calc R U P H 1
C4B C 0.2131(7) 0.5957(6) 0.7423(9) 0.022(3) Uani 0.587(7) 1 d D U P H 1
H4B1 H 0.1687 0.5624 0.7288 0.027 Uiso 0.587(7) 1 calc R U P H 1
H4B2 H 0.2573 0.5683 0.7874 0.027 Uiso 0.587(7) 1 calc R U P H 1
C11B C 0.3363(5) 0.7102(5) 0.8529(6) 0.034(2) Uani 0.587(7) 1 d D U P H 1
H11G H 0.3512 0.6607 0.8344 0.051 Uiso 0.587(7) 1 calc R U P H 1
H11H H 0.3731 0.7500 0.8562 0.051 Uiso 0.587(7) 1 calc R U P H 1
H11I H 0.3336 0.7047 0.9147 0.051 Uiso 0.587(7) 1 calc R U P H 1
N1B' N 0.269(2) 0.7380(9) 0.7895(16) 0.025(3) Uani 0.413(7) 1 d D U P H 2
C1B' C 0.3147(10) 0.8765(8) 0.8054(13) 0.023(4) Uani 0.413(7) 1 d D U P H 2
H1B3 H 0.3594 0.9095 0.8349 0.028 Uiso 0.413(7) 1 calc R U P H 2
H1B4 H 0.2727 0.9009 0.8161 0.028 Uiso 0.413(7) 1 calc R U P H 2
C2B' C 0.3298(7) 0.7944(6) 0.8497(8) 0.031(3) Uani 0.413(7) 1 d D U P H 2
H2B3 H 0.3791 0.7758 0.8538 0.038 Uiso 0.413(7) 1 calc R U P H 2
H2B4 H 0.3308 0.7964 0.9143 0.038 Uiso 0.413(7) 1 calc R U P H 2
C3B' C 0.2929(7) 0.6555(6) 0.8279(8) 0.030(3) Uani 0.413(7) 1 d D U P H 2
H3B3 H 0.2917 0.6508 0.8913 0.036 Uiso 0.413(7) 1 calc R U P H 2
H3B4 H 0.3447 0.6461 0.8340 0.036 Uiso 0.413(7) 1 calc R U P H 2
C4B' C 0.2406(10) 0.5938(9) 0.7616(12) 0.023(4) Uani 0.413(7) 1 d D U P H 2
H4B3 H 0.1919 0.5941 0.7678 0.028 Uiso 0.413(7) 1 calc R U P H 2
H4B4 H 0.2629 0.5417 0.7790 0.028 Uiso 0.413(7) 1 calc R U P H 2
C11D C 0.1965(6) 0.7578(7) 0.7962(8) 0.037(3) Uani 0.413(7) 1 d D U P H 2
H11J H 0.1579 0.7216 0.7576 0.055 Uiso 0.413(7) 1 calc R U P H 2
H11K H 0.2020 0.7540 0.8620 0.055 Uiso 0.413(7) 1 calc R U P H 2
H11L H 0.1822 0.8107 0.7734 0.055 Uiso 0.413(7) 1 calc R U P H 2
C5B C 0.2268(2) 0.9488(2) 0.6127(3) 0.0213(10) Uani 1 1 d . U . . .
H5B H 0.2496 0.9982 0.6452 0.026 Uiso 1 1 calc R U . . .
C6B C 0.2220(3) 0.9543(3) 0.5097(3) 0.0266(11) Uani 1 1 d . U . . .
H6B1 H 0.1997 0.9068 0.4755 0.040 Uiso 1 1 calc R U . . .
H6B2 H 0.2723 0.9608 0.5105 0.040 Uiso 1 1 calc R U . . .
H6B3 H 0.1912 0.9989 0.4782 0.040 Uiso 1 1 calc R U . . .
C7B C 0.1479(3) 0.9422(3) 0.6153(4) 0.0381(13) Uani 1 1 d . U . . .
H7B1 H 0.1169 0.9856 0.5804 0.057 Uiso 1 1 calc R U . . .
H7B2 H 0.1525 0.9437 0.6808 0.057 Uiso 1 1 calc R U . . .
H7B3 H 0.1248 0.8933 0.5863 0.057 Uiso 1 1 calc R U . . .
C8B C 0.3853(2) 0.9044(2) 0.6825(3) 0.0259(11) Uani 1 1 d . U . . .
H8B H 0.3866 0.8957 0.6191 0.031 Uiso 1 1 calc R U . . .
C9B C 0.4517(3) 0.8578(3) 0.7556(4) 0.0382(14) Uani 1 1 d . U . . .
H9B1 H 0.4975 0.8690 0.7459 0.057 Uiso 1 1 calc R U . . .
H9B2 H 0.4409 0.8022 0.7470 0.057 Uiso 1 1 calc R U . . .
H9B3 H 0.4582 0.8729 0.8196 0.057 Uiso 1 1 calc R U . . .
C10B C 0.3982(3) 0.9933(3) 0.7047(4) 0.0354(13) Uani 1 1 d . U . . .
H10D H 0.3932 1.0047 0.7641 0.053 Uiso 1 1 calc R U . . .
H10E H 0.3612 1.0231 0.6537 0.053 Uiso 1 1 calc R U . . .
H10F H 0.4484 1.0075 0.7100 0.053 Uiso 1 1 calc R U . . .
C12B C 0.1293(3) 0.5908(3) 0.5454(4) 0.0311(12) Uani 1 1 d . U . . .
H12B H 0.1254 0.6088 0.4820 0.037 Uiso 1 1 calc R U . . .
C13B C 0.0662(3) 0.6345(3) 0.5658(4) 0.0437(15) Uani 1 1 d . U . . .
H13D H 0.0185 0.6283 0.5120 0.066 Uiso 1 1 calc R U . . .
H13E H 0.0786 0.6896 0.5759 0.066 Uiso 1 1 calc R U . . .
H13F H 0.0622 0.6126 0.6223 0.066 Uiso 1 1 calc R U . . .
C14B C 0.1117(3) 0.5020(3) 0.5358(5) 0.0513(17) Uani 1 1 d . U . . .
H14D H 0.1161 0.4812 0.5969 0.077 Uiso 1 1 calc R U . . .
H14E H 0.1471 0.4754 0.5151 0.077 Uiso 1 1 calc R U . . .
H14F H 0.0608 0.4937 0.4893 0.077 Uiso 1 1 calc R U . . .
C15B C 0.2846(2) 0.5365(3) 0.6125(3) 0.0217(10) Uani 1 1 d . U . . .
H15B H 0.2607 0.4864 0.6180 0.026 Uiso 1 1 calc R U . . .
C16B C 0.3656(3) 0.5352(3) 0.6868(4) 0.0334(12) Uani 1 1 d . U . . .
H16D H 0.3932 0.4932 0.6722 0.050 Uiso 1 1 calc R U . . .
H16E H 0.3653 0.5268 0.7495 0.050 Uiso 1 1 calc R U . . .
H16F H 0.3898 0.5848 0.6859 0.050 Uiso 1 1 calc R U . . .
C17B C 0.2829(3) 0.5408(3) 0.5105(3) 0.0270(11) Uani 1 1 d . U . . .
H17D H 0.3067 0.5890 0.5032 0.040 Uiso 1 1 calc R U . . .
H17E H 0.2310 0.5399 0.4648 0.040 Uiso 1 1 calc R U . . .
H17F H 0.3098 0.4964 0.4996 0.040 Uiso 1 1 calc R U . . .
C18B C 0.3398(2) 0.7251(2) 0.6141(3) 0.0155(9) Uani 1 1 d . U . . .
C19B C 0.1779(2) 0.7657(2) 0.5407(3) 0.0167(9) Uani 1 1 d . U . . .

loop_
_atom_site_aniso_label
_atom_site_aniso_U_11
_atom_site_aniso_U_22
_atom_site_aniso_U_33
_atom_site_aniso_U_23
_atom_site_aniso_U_13
_atom_site_aniso_U_12
Fe1A 0.0111(3) 0.0119(3) 0.0150(3) 0.0006(3) 0.0046(2) 0.0017(3)
Fe1B 0.0170(3) 0.0137(3) 0.0137(3) -0.0001(3) 0.0066(2) -0.0012(3)
P1A 0.0123(5) 0.0188(6) 0.0185(5) 0.0043(5) 0.0058(4) 0.0035(5)
P2A 0.0131(5) 0.0184(6) 0.0175(6) 0.0040(5) 0.0041(5) 0.0009(5)
P1B 0.0232(7) 0.0152(6) 0.0123(6) -0.0007(5) 0.0049(5) -0.0007(5)
P2B 0.0245(7) 0.0131(6) 0.0252(6) -0.0002(5) 0.0161(5) -0.0009(5)
O1A 0.040(2) 0.0218(18) 0.0317(19) -0.0083(15) 0.0125(17) 0.0058(16)
O2A 0.0232(19) 0.0245(18) 0.0347(19) 0.0142(14) 0.0104(16) 0.0012(15)
O1B 0.0231(18) 0.0297(19) 0.0287(18) 0.0012(15) 0.0131(15) -0.0013(14)
O2B 0.0218(18) 0.0233(18) 0.0256(18) -0.0016(14) -0.0013(14) 0.0008(14)
N1A 0.015(3) 0.014(3) 0.017(3) -0.001(2) 0.005(2) 0.003(2)
C1A 0.021(3) 0.024(8) 0.024(3) 0.006(4) 0.013(3) 0.007(3)
C2A 0.024(3) 0.027(3) 0.022(3) -0.001(2) 0.013(2) 0.005(2)
C3A 0.024(3) 0.022(3) 0.019(3) -0.003(2) 0.005(2) -0.001(2)
C4A 0.015(3) 0.028(7) 0.018(3) 0.001(4) 0.002(2) -0.001(3)
C11A 0.025(4) 0.019(3) 0.027(3) 0.001(2) 0.011(3) -0.001(2)
N1A' 0.013(6) 0.016(8) 0.017(6) 0.000(5) 0.006(4) -0.001(5)
C1A' 0.015(8) 0.016(14) 0.021(6) 0.000(6) 0.007(5) 0.000(6)
C2A' 0.016(6) 0.020(8) 0.016(6) 0.001(5) 0.009(5) 0.000(5)
C3A' 0.013(6) 0.018(8) 0.013(6) -0.001(5) 0.004(5) -0.005(5)
C4A' 0.011(7) 0.018(14) 0.023(6) 0.002(6) 0.006(5) -0.002(6)
C11C 0.034(11) 0.016(7) 0.017(8) -0.003(5) 0.010(8) -0.004(6)
C5A 0.015(3) 0.029(3) 0.030(3) 0.009(2) 0.007(2) 0.0071(19)
C6A 0.031(3) 0.029(3) 0.044(3) 0.013(2) 0.020(3) 0.012(2)
C7A 0.026(3) 0.032(3) 0.026(3) 0.009(2) 0.007(2) 0.004(2)
C8A 0.018(2) 0.027(2) 0.024(2) 0.0025(19) 0.0039(19) -0.0054(19)
C9A 0.019(3) 0.040(3) 0.043(3) 0.016(3) -0.002(2) -0.006(2)
C10A 0.026(3) 0.021(2) 0.034(3) 0.005(2) 0.007(2) -0.005(2)
C12A 0.011(2) 0.025(2) 0.021(2) 0.0049(18) 0.0005(19) 0.0005(18)
C13A 0.024(3) 0.026(3) 0.026(3) -0.001(2) 0.005(2) -0.007(2)
C14A 0.019(3) 0.020(2) 0.032(3) 0.0075(19) 0.014(2) 0.0030(19)
C15A 0.019(2) 0.023(2) 0.027(3) 0.0099(19) 0.010(2) 0.0075(19)
C16A 0.021(3) 0.032(3) 0.067(4) 0.022(3) 0.017(2) 0.009(2)
C17A 0.024(3) 0.019(2) 0.034(3) 0.007(2) 0.014(2) 0.0056(19)
C18A 0.012(2) 0.021(2) 0.020(2) 0.0028(18) 0.0036(19) 0.0046(18)
C19A 0.013(2) 0.021(2) 0.020(2) -0.0004(17) 0.005(2) 0.0002(18)
N1B 0.031(5) 0.018(4) 0.016(4) 0.000(3) 0.010(4) -0.003(3)
C1B 0.026(7) 0.024(4) 0.012(4) -0.004(3) 0.007(5) -0.004(4)
C2B 0.041(5) 0.026(4) 0.018(4) -0.005(3) 0.018(4) -0.005(3)
C3B 0.042(5) 0.020(4) 0.023(4) -0.001(3) 0.020(4) -0.003(3)
C4B 0.027(7) 0.016(4) 0.031(5) 0.000(3) 0.019(5) -0.006(4)
C11B 0.047(5) 0.030(5) 0.021(4) 0.010(4) 0.009(4) 0.002(4)
N1B' 0.046(8) 0.018(5) 0.017(5) 0.000(4) 0.020(5) -0.006(4)
C1B' 0.028(10) 0.020(5) 0.019(5) -0.001(4) 0.007(5) -0.006(5)
C2B' 0.055(7) 0.023(5) 0.014(5) 0.001(4) 0.011(4) -0.007(4)
C3B' 0.052(7) 0.021(5) 0.021(5) 0.003(4) 0.019(5) -0.009(4)
C4B' 0.031(10) 0.020(6) 0.028(5) -0.001(4) 0.021(5) -0.004(5)
C11D 0.054(6) 0.031(7) 0.035(6) -0.014(5) 0.029(5) -0.011(5)
C5B 0.023(2) 0.013(2) 0.023(2) -0.0041(17) 0.0045(19) 0.0013(17)
C6B 0.031(3) 0.017(3) 0.024(2) 0.0060(19) 0.002(2) 0.004(2)
C7B 0.035(3) 0.030(3) 0.052(3) -0.009(3) 0.020(3) 0.003(2)
C8B 0.019(2) 0.017(2) 0.032(3) -0.0015(19) 0.000(2) -0.0047(18)
C9B 0.023(3) 0.023(3) 0.048(3) -0.003(2) -0.008(2) -0.002(2)
C10B 0.026(3) 0.019(2) 0.050(3) -0.003(2) 0.003(3) -0.006(2)
C12B 0.022(2) 0.016(2) 0.057(3) -0.011(2) 0.017(2) -0.0056(18)
C13B 0.028(3) 0.019(3) 0.092(5) -0.010(3) 0.032(3) -0.002(2)
C14B 0.030(3) 0.019(3) 0.109(5) -0.020(3) 0.032(3) -0.009(2)
C15B 0.026(2) 0.013(2) 0.029(2) 0.0036(18) 0.013(2) 0.0002(18)
C16B 0.032(3) 0.028(3) 0.038(3) 0.013(2) 0.012(2) 0.011(2)
C17B 0.036(3) 0.019(3) 0.034(3) 0.000(2) 0.023(2) 0.005(2)
C18B 0.020(2) 0.010(2) 0.013(2) -0.0006(16) 0.0027(17) -0.0045(16)
C19B 0.017(2) 0.013(2) 0.021(2) -0.0018(17) 0.0083(17) -0.0032(17)

loop_
_atom_type_symbol
_atom_type_description
_atom_type_scat_dispersion_real
_atom_type_scat_dispersion_imag
_atom_type_scat_source
C C 0.0033 0.0016 'International Tables Vol C Tables 4.2.6.8 and 6.1.1.4'
H H 0.0000 0.0000 'International Tables Vol C Tables 4.2.6.8 and 6.1.1.4'
Fe Fe 0.3463 0.8444 'International Tables Vol C Tables 4.2.6.8 and 6.1.1.4'
N N 0.0061 0.0033 'International Tables Vol C Tables 4.2.6.8 and 6.1.1.4'
O O 0.0106 0.0060 'International Tables Vol C Tables 4.2.6.8 and 6.1.1.4'
P P 0.1023 0.0942 'International Tables Vol C Tables 4.2.6.8 and 6.1.1.4'

loop_
_geom_angle_atom_site_label_1
_geom_angle_atom_site_label_2
_geom_angle_atom_site_label_3
_geom_angle
C18A Fe1A C19A 117.1(2)
C18A Fe1A N1A' 129.2(9)
C19A Fe1A N1A' 113.7(9)
C18A Fe1A P2A 91.20(15)
C19A Fe1A P2A 94.82(15)
N1A' Fe1A P2A 83.4(5)
N1A Fe1A P2A 84.16(16)
C18A Fe1A P1A 92.18(15)
C19A Fe1A P1A 95.13(15)
N1A' Fe1A P1A 84.4(5)
N1A Fe1A P1A 83.56(16)
P2A Fe1A P1A 166.65(4)
C18B Fe1B C19B 115.48(18)
C18B Fe1B N1B 123.0(7)
C19B Fe1B N1B 121.5(7)
C18B Fe1B P2B 95.18(14)
C19B Fe1B P2B 91.23(14)
N1B Fe1B P2B 82.5(2)
C18B Fe1B P1B 92.84(14)
C19B Fe1B P1B 94.02(14)
N1B Fe1B P1B 85.0(2)
P2B Fe1B P1B 167.45(5)
C18B Fe1B N1B' 120.0(9)
C19B Fe1B N1B' 124.5(9)
P2B Fe1B N1B' 85.5(3)
P1B Fe1B N1B' 82.1(3)
C5A P1A C8A 101.4(2)
C5A P1A C1A' 108.1(14)
C8A P1A C1A' 98.7(18)
C1A P1A Fe1A 104.4(3)
C5A P1A Fe1A 122.37(16)
C8A P1A Fe1A 119.02(15)
C1A' P1A Fe1A 104.6(7)
C4A' P2A C12A 108.2(12)
C4A' P2A C15A 97.9(15)
C12A P2A C15A 101.3(2)
C4A' P2A Fe1A 105.6(7)
C12A P2A Fe1A 122.32(14)
C15A P2A Fe1A 118.66(15)
C4A P2A Fe1A 104.3(2)
C1B' P1B C5B 109.2(5)
C1B' P1B C8B 95.4(5)
C5B P1B C8B 101.6(2)
C5B P1B C1B 99.4(4)
C8B P1B C1B 109.3(4)
C1B' P1B Fe1B 106.8(4)
C5B P1B Fe1B 121.21(15)
C8B P1B Fe1B 119.37(15)
C1B P1B Fe1B 103.9(3)
C4B P2B C12B 97.8(4)
C4B P2B C15B 107.3(4)
C12B P2B C15B 101.9(2)
C12B P2B C4B' 111.8(5)
C15B P2B C4B' 98.6(5)
C4B P2B Fe1B 106.8(3)
C12B P2B Fe1B 117.71(15)
C15B P2B Fe1B 122.34(15)
C4B' P2B Fe1B 103.1(4)
C11A N1A C2A 108.2(6)
C11A N1A C3A 107.4(6)
C2A N1A C3A 108.2(7)
C11A N1A Fe1A 115.3(6)
C2A N1A Fe1A 108.9(5)
C3A N1A Fe1A 108.6(5)
C2A C1A P1A 108.8(8)
C2A C1A H1A1 109.9
P1A C1A H1A1 109.9
C2A C1A H1A2 109.9
P1A C1A H1A2 109.9
H1A1 C1A H1A2 108.3
N1A C2A C1A 110.4(8)
N1A C2A H2A1 109.6
C1A C2A H2A1 109.6
N1A C2A H2A2 109.6
C1A C2A H2A2 109.6
H2A1 C2A H2A2 108.1
N1A C3A C4A 110.3(7)
N1A C3A H3A1 109.6
C4A C3A H3A1 109.6
N1A C3A H3A2 109.6
C4A C3A H3A2 109.6
H3A1 C3A H3A2 108.1
C3A C4A P2A 107.9(7)
C3A C4A H4A1 110.1
P2A C4A H4A1 110.1
C3A C4A H4A2 110.1
P2A C4A H4A2 110.1
H4A1 C4A H4A2 108.4
N1A C11A H11A 109.5
N1A C11A H11B 109.5
H11A C11A H11B 109.5
N1A C11A H11C 109.5
H11A C11A H11C 109.5
H11B C11A H11C 109.5
C11C N1A' C2A' 109.2(19)
C11C N1A' C3A' 108.8(18)
C2A' N1A' C3A' 107(2)
C11C N1A' Fe1A 107.8(18)
C2A' N1A' Fe1A 112.8(16)
C3A' N1A' Fe1A 111.1(16)
C2A' C1A' P1A 109(3)
C2A' C1A' H1A3 109.9
P1A C1A' H1A3 109.9
C2A' C1A' H1A4 109.9
P1A C1A' H1A4 109.9
H1A3 C1A' H1A4 108.3
N1A' C2A' C1A' 112(2)
N1A' C2A' H2A3 109.2
C1A' C2A' H2A3 109.2
N1A' C2A' H2A4 109.2
C1A' C2A' H2A4 109.2
H2A3 C2A' H2A4 107.9
N1A' C3A' C4A' 111(2)
N1A' C3A' H3A3 109.5
C4A' C3A' H3A3 109.5
N1A' C3A' H3A4 109.5
C4A' C3A' H3A4 109.5
H3A3 C3A' H3A4 108.1
C3A' C4A' P2A 109(2)
C3A' C4A' H4A3 110.0
P2A C4A' H4A3 110.0
C3A' C4A' H4A4 110.0
P2A C4A' H4A4 110.0
H4A3 C4A' H4A4 108.4
N1A' C11C H11D 109.5
N1A' C11C H11E 109.5
H11D C11C H11E 109.5
N1A' C11C H11F 109.5
H11D C11C H11F 109.5
H11E C11C H11F 109.5
C6A C5A C7A 111.0(4)
C6A C5A P1A 112.7(3)
C7A C5A P1A 110.8(3)
C6A C5A H5A 107.4
C7A C5A H5A 107.4
P1A C5A H5A 107.4
C5A C6A H6A1 109.5
C5A C6A H6A2 109.5
H6A1 C6A H6A2 109.5
C5A C6A H6A3 109.5
H6A1 C6A H6A3 109.5
H6A2 C6A H6A3 109.5
C5A C7A H7A1 109.5
C5A C7A H7A2 109.5
H7A1 C7A H7A2 109.5
C5A C7A H7A3 109.5
H7A1 C7A H7A3 109.5
H7A2 C7A H7A3 109.5
C10A C8A C9A 109.2(4)
C10A C8A P1A 112.5(3)
C9A C8A P1A 114.8(3)
C10A C8A H8A 106.6
C9A C8A H8A 106.6
P1A C8A H8A 106.6
C8A C9A H9A1 109.5
C8A C9A H9A2 109.5
H9A1 C9A H9A2 109.5
C8A C9A H9A3 109.5
H9A1 C9A H9A3 109.5
H9A2 C9A H9A3 109.5
C8A C10A H10A 109.5
C8A C10A H10B 109.5
H10A C10A H10B 109.5
C8A C10A H10C 109.5
H10A C10A H10C 109.5
H10B C10A H10C 109.5
C13A C12A C14A 111.2(4)
C13A C12A P2A 113.5(3)
C14A C12A P2A 110.6(3)
C13A C12A H12A 107.1
C14A C12A H12A 107.1
P2A C12A H12A 107.1
C12A C13A H13A 109.5
C12A C13A H13B 109.5
H13A C13A H13B 109.5
C12A C13A H13C 109.5
H13A C13A H13C 109.5
H13B C13A H13C 109.5
C12A C14A H14A 109.5
C12A C14A H14B 109.5
H14A C14A H14B 109.5
C12A C14A H14C 109.5
H14A C14A H14C 109.5
H14B C14A H14C 109.5
C16A C15A C17A 109.2(4)
C16A C15A P2A 115.8(3)
C17A C15A P2A 111.3(3)
C16A C15A H15A 106.7
C17A C15A H15A 106.7
P2A C15A H15A 106.7
C15A C16A H16A 109.5
C15A C16A H16B 109.5
H16A C16A H16B 109.5
C15A C16A H16C 109.5
H16A C16A H16C 109.5
H16B C16A H16C 109.5
C15A C17A H17A 109.5
C15A C17A H17B 109.5
H17A C17A H17B 109.5
C15A C17A H17C 109.5
H17A C17A H17C 109.5
H17B C17A H17C 109.5
O1A C18A Fe1A 174.6(4)
O2A C19A Fe1A 171.2(4)
C11B N1B C2B 107.6(9)
C11B N1B C3B 108.4(10)
C2B N1B C3B 106.2(14)
C11B N1B Fe1B 112.1(12)
C2B N1B Fe1B 111.0(8)
C3B N1B Fe1B 111.3(8)
C2B C1B P1B 108.6(7)
C2B C1B H1B1 110.0
P1B C1B H1B1 110.0
C2B C1B H1B2 110.0
P1B C1B H1B2 110.0
H1B1 C1B H1B2 108.4
N1B C2B C1B 111.2(9)
N1B C2B H2B1 109.4
C1B C2B H2B1 109.4
N1B C2B H2B2 109.4
C1B C2B H2B2 109.4
H2B1 C2B H2B2 108.0
C4B C3B N1B 110.2(10)
C4B C3B H3B1 109.6
N1B C3B H3B1 109.6
C4B C3B H3B2 109.6
N1B C3B H3B2 109.6
H3B1 C3B H3B2 108.1
C3B C4B P2B 107.2(7)
C3B C4B H4B1 110.3
P2B C4B H4B1 110.3
C3B C4B H4B2 110.3
P2B C4B H4B2 110.3
H4B1 C4B H4B2 108.5
N1B C11B H11G 109.5
N1B C11B H11H 109.5
H11G C11B H11H 109.5
N1B C11B H11I 109.5
H11G C11B H11I 109.5
H11H C11B H11I 109.5
C11D N1B' C2B' 110.0(14)
C11D N1B' C3B' 109.8(14)
C2B' N1B' C3B' 108(2)
C11D N1B' Fe1B 111.8(16)
C2B' N1B' Fe1B 109.1(12)
C3B' N1B' Fe1B 108.4(12)
C2B' C1B' P1B 108.3(10)
C2B' C1B' H1B3 110.0
P1B C1B' H1B3 110.0
C2B' C1B' H1B4 110.0
P1B C1B' H1B4 110.0
H1B3 C1B' H1B4 108.4
N1B' C2B' C1B' 110.1(13)
N1B' C2B' H2B3 109.6
C1B' C2B' H2B3 109.6
N1B' C2B' H2B4 109.6
C1B' C2B' H2B4 109.6
H2B3 C2B' H2B4 108.1
N1B' C3B' C4B' 110.9(13)
N1B' C3B' H3B3 109.5
C4B' C3B' H3B3 109.5
N1B' C3B' H3B4 109.5
C4B' C3B' H3B4 109.5
H3B3 C3B' H3B4 108.0
C3B' C4B' P2B 109.1(10)
C3B' C4B' H4B3 109.9
P2B C4B' H4B3 109.9
C3B' C4B' H4B4 109.9
P2B C4B' H4B4 109.9
H4B3 C4B' H4B4 108.3
N1B' C11D H11J 109.5
N1B' C11D H11K 109.5
H11J C11D H11K 109.5
N1B' C11D H11L 109.5
H11J C11D H11L 109.5
H11K C11D H11L 109.5
C7B C5B C6B 111.5(4)
C7B C5B P1B 113.2(3)
C6B C5B P1B 110.0(3)
C7B C5B H5B 107.3
C6B C5B H5B 107.3
P1B C5B H5B 107.3
C5B C6B H6B1 109.5
C5B C6B H6B2 109.5
H6B1 C6B H6B2 109.5
C5B C6B H6B3 109.5
H6B1 C6B H6B3 109.5
H6B2 C6B H6B3 109.5
C5B C7B H7B1 109.5
C5B C7B H7B2 109.5
H7B1 C7B H7B2 109.5
C5B C7B H7B3 109.5
H7B1 C7B H7B3 109.5
H7B2 C7B H7B3 109.5
C9B C8B C10B 109.2(4)
C9B C8B P1B 111.4(3)
C10B C8B P1B 114.1(3)
C9B C8B H8B 107.3
C10B C8B H8B 107.3
P1B C8B H8B 107.3
C8B C9B H9B1 109.5
C8B C9B H9B2 109.5
H9B1 C9B H9B2 109.5
C8B C9B H9B3 109.5
H9B1 C9B H9B3 109.5
H9B2 C9B H9B3 109.5
C8B C10B H10D 109.5
C8B C10B H10E 109.5
H10D C10B H10E 109.5
C8B C10B H10F 109.5
H10D C10B H10F 109.5
H10E C10B H10F 109.5
C14B C12B C13B 109.2(4)
C14B C12B P2B 115.3(4)
C13B C12B P2B 112.7(3)
C14B C12B H12B 106.4
C13B C12B H12B 106.4
P2B C12B H12B 106.4
C12B C13B H13D 109.5
C12B C13B H13E 109.5
H13D C13B H13E 109.5
C12B C13B H13F 109.5
H13D C13B H13F 109.5
H13E C13B H13F 109.5
C12B C14B H14D 109.5
C12B C14B H14E 109.5
H14D C14B H14E 109.5
C12B C14B H14F 109.5
H14D C14B H14F 109.5
H14E C14B H14F 109.5
C16B C15B C17B 111.1(4)
C16B C15B P2B 113.4(3)
C17B C15B P2B 109.9(3)
C16B C15B H15B 107.4
C17B C15B H15B 107.4
P2B C15B H15B 107.4
C15B C16B H16D 109.5
C15B C16B H16E 109.5
H16D C16B H16E 109.5
C15B C16B H16F 109.5
H16D C16B H16F 109.5
H16E C16B H16F 109.5
C15B C17B H17D 109.5
C15B C17B H17E 109.5
H17D C17B H17E 109.5
C15B C17B H17F 109.5
H17D C17B H17F 109.5
H17E C17B H17F 109.5
O1B C18B Fe1B 171.0(4)
O2B C19B Fe1B 171.1(4)

loop_
_geom_bond_atom_site_label_1
_geom_bond_atom_site_label_2
_geom_bond_distance
Fe1A C18A 1.726(4)
Fe1A C19A 1.737(4)
Fe1A N1A' 2.17(3)
Fe1A N1A 2.182(10)
Fe1A P2A 2.2047(13)
Fe1A P1A 2.2088(12)
Fe1B C18B 1.728(4)
Fe1B C19B 1.733(4)
Fe1B N1B 2.146(15)
Fe1B P2B 2.2010(13)
Fe1B P1B 2.2028(13)
Fe1B N1B' 2.22(2)
P1A C1A 1.850(17)
P1A C5A 1.854(4)
P1A C8A 1.863(5)
P1A C1A' 1.87(6)
P2A C4A' 1.83(5)
P2A C12A 1.855(4)
P2A C15A 1.864(4)
P2A C4A 1.865(14)
P1B C1B' 1.819(18)
P1B C5B 1.853(4)
P1B C8B 1.869(5)
P1B C1B 1.876(12)
P2B C4B 1.827(13)
P2B C12B 1.853(5)
P2B C15B 1.858(4)
P2B C4B' 1.919(19)
O1A C18A 1.183(5)
O2A C19A 1.188(5)
O1B C18B 1.190(5)
O2B C19B 1.178(5)
N1A C11A 1.486(12)
N1A C2A 1.492(9)
N1A C3A 1.496(9)
C1A C2A 1.517(12)
C1A H1A1 0.9700
C1A H1A2 0.9700
C2A H2A1 0.9700
C2A H2A2 0.9700
C3A C4A 1.526(10)
C3A H3A1 0.9700
C3A H3A2 0.9700
C4A H4A1 0.9700
C4A H4A2 0.9700
C11A H11A 0.9600
C11A H11B 0.9600
C11A H11C 0.9600
N1A' C11C 1.49(3)
N1A' C2A' 1.490(19)
N1A' C3A' 1.50(2)
C1A' C2A' 1.512(19)
C1A' H1A3 0.9700
C1A' H1A4 0.9700
C2A' H2A3 0.9700
C2A' H2A4 0.9700
C3A' C4A' 1.523(19)
C3A' H3A3 0.9700
C3A' H3A4 0.9700
C4A' H4A3 0.9700
C4A' H4A4 0.9700
C11C H11D 0.9600
C11C H11E 0.9600
C11C H11F 0.9600
C5A C6A 1.533(7)
C5A C7A 1.536(6)
C5A H5A 0.9800
C6A H6A1 0.9600
C6A H6A2 0.9600
C6A H6A3 0.9600
C7A H7A1 0.9600
C7A H7A2 0.9600
C7A H7A3 0.9600
C8A C10A 1.526(6)
C8A C9A 1.535(6)
C8A H8A 0.9800
C9A H9A1 0.9600
C9A H9A2 0.9600
C9A H9A3 0.9600
C10A H10A 0.9600
C10A H10B 0.9600
C10A H10C 0.9600
C12A C13A 1.528(6)
C12A C14A 1.532(6)
C12A H12A 0.9800
C13A H13A 0.9600
C13A H13B 0.9600
C13A H13C 0.9600
C14A H14A 0.9600
C14A H14B 0.9600
C14A H14C 0.9600
C15A C16A 1.516(6)
C15A C17A 1.544(6)
C15A H15A 0.9800
C16A H16A 0.9600
C16A H16B 0.9600
C16A H16C 0.9600
C17A H17A 0.9600
C17A H17B 0.9600
C17A H17C 0.9600
N1B C11B 1.48(2)
N1B C2B 1.502(16)
N1B C3B 1.516(16)
C1B C2B 1.521(11)
C1B H1B1 0.9700
C1B H1B2 0.9700
C2B H2B1 0.9700
C2B H2B2 0.9700
C3B C4B 1.515(11)
C3B H3B1 0.9700
C3B H3B2 0.9700
C4B H4B1 0.9700
C4B H4B2 0.9700
C11B H11G 0.9600
C11B H11H 0.9600
C11B H11I 0.9600
N1B' C11D 1.46(3)
N1B' C2B' 1.50(2)
N1B' C3B' 1.51(2)
C1B' C2B' 1.520(14)
C1B' H1B3 0.9700
C1B' H1B4 0.9700
C2B' H2B3 0.9700
C2B' H2B4 0.9700
C3B' C4B' 1.518(14)
C3B' H3B3 0.9700
C3B' H3B4 0.9700
C4B' H4B3 0.9700
C4B' H4B4 0.9700
C11D H11J 0.9600
C11D H11K 0.9600
C11D H11L 0.9600
C5B C7B 1.525(6)
C5B C6B 1.526(6)
C5B H5B 0.9800
C6B H6B1 0.9600
C6B H6B2 0.9600
C6B H6B3 0.9600
C7B H7B1 0.9600
C7B H7B2 0.9600
C7B H7B3 0.9600
C8B C9B 1.534(6)
C8B C10B 1.538(6)
C8B H8B 0.9800
C9B H9B1 0.9600
C9B H9B2 0.9600
C9B H9B3 0.9600
C10B H10D 0.9600
C10B H10E 0.9600
C10B H10F 0.9600
C12B C14B 1.533(6)
C12B C13B 1.544(6)
C12B H12B 0.9800
C13B H13D 0.9600
C13B H13E 0.9600
C13B H13F 0.9600
C14B H14D 0.9600
C14B H14E 0.9600
C14B H14F 0.9600
C15B C16B 1.515(6)
C15B C17B 1.531(6)
C15B H15B 0.9800
C16B H16D 0.9600
C16B H16E 0.9600
C16B H16F 0.9600
C17B H17D 0.9600
C17B H17E 0.9600
C17B H17F 0.9600

loop_
_geom_torsion_atom_site_label_1
_geom_torsion_atom_site_label_2
_geom_torsion_atom_site_label_3
_geom_torsion_atom_site_label_4
_geom_torsion
Fe1A P1A C1A C2A -16.6(9)
C11A N1A C2A C1A 71.4(9)
C3A N1A C2A C1A -172.6(8)
Fe1A N1A C2A C1A -54.7(9)
P1A C1A C2A N1A 46.0(10)
C11A N1A C3A C4A -70.0(9)
C2A N1A C3A C4A 173.4(8)
Fe1A N1A C3A C4A 55.3(9)
N1A C3A C4A P2A -48.1(9)
Fe1A P2A C4A C3A 19.1(8)
C5A P1A C1A' C2A' 153(3)
C8A P1A C1A' C2A' -102(3)
Fe1A P1A C1A' C2A' 21(4)
C11C N1A' C2A' C1A' -74(3)
C3A' N1A' C2A' C1A' 168(3)
Fe1A N1A' C2A' C1A' 46(4)
P1A C1A' C2A' N1A' -43(4)
C11C N1A' C3A' C4A' 68(3)
C2A' N1A' C3A' C4A' -174(3)
Fe1A N1A' C3A' C4A' -51(3)
N1A' C3A' C4A' P2A 45(3)
C12A P2A C4A' C3A' -152(2)
C15A P2A C4A' C3A' 103(3)
Fe1A P2A C4A' C3A' -20(3)
C8A P1A C5A C6A -163.3(3)
C1A' P1A C5A C6A -60.2(16)
Fe1A P1A C5A C6A 61.1(4)
C8A P1A C5A C7A 71.6(4)
C1A' P1A C5A C7A 174.8(16)
Fe1A P1A C5A C7A -63.9(4)
C5A P1A C8A C10A 172.5(3)
C1A' P1A C8A C10A 61.9(11)
Fe1A P1A C8A C10A -50.1(4)
C5A P1A C8A C9A 46.8(4)
C1A' P1A C8A C9A -63.7(11)
Fe1A P1A C8A C9A -175.8(3)
C4A' P2A C12A C13A 62.0(14)
C15A P2A C12A C13A 164.3(3)
Fe1A P2A C12A C13A -60.9(3)
C4A' P2A C12A C14A -172.3(14)
C15A P2A C12A C14A -69.9(3)
Fe1A P2A C12A C14A 64.9(3)
C4A' P2A C15A C16A 66.6(10)
C12A P2A C15A C16A -43.8(4)
Fe1A P2A C15A C16A 179.3(3)
C4A' P2A C15A C17A -58.9(10)
C12A P2A C15A C17A -169.3(3)
Fe1A P2A C15A C17A 53.8(4)
C5B P1B C1B C2B 106.8(7)
C8B P1B C1B C2B -147.3(6)
Fe1B P1B C1B C2B -18.8(8)
C11B N1B C2B C1B 72.5(11)
C3B N1B C2B C1B -171.5(9)
Fe1B N1B C2B C1B -50.4(14)
P1B C1B C2B N1B 44.2(12)
C11B N1B C3B C4B -71.1(11)
C2B N1B C3B C4B 173.5(9)
Fe1B N1B C3B C4B 52.6(14)
N1B C3B C4B P2B -45.1(11)
C12B P2B C4B C3B -102.6(7)
C15B P2B C4B C3B 152.4(6)
Fe1B P2B C4B C3B 19.6(8)
C5B P1B C1B' C2B' 150.6(9)
C8B P1B C1B' C2B' -105.1(10)
Fe1B P1B C1B' C2B' 17.9(11)
C11D N1B' C2B' C1B' -68.9(16)
C3B' N1B' C2B' C1B' 171.5(14)
Fe1B N1B' C2B' C1B' 54.0(19)
P1B C1B' C2B' N1B' -46.3(17)
C11D N1B' C3B' C4B' 69.2(16)
C2B' N1B' C3B' C4B' -171.0(14)
Fe1B N1B' C3B' C4B' -53.2(19)
N1B' C3B' C4B' P2B 46.9(17)
C1B' P1B C5B C7B -68.4(6)
C8B P1B C5B C7B -168.4(3)
C1B P1B C5B C7B -56.3(5)
Fe1B P1B C5B C7B 56.4(4)
C1B' P1B C5B C6B 166.2(6)
C8B P1B C5B C6B 66.2(3)
C1B P1B C5B C6B 178.2(4)
Fe1B P1B C5B C6B -69.1(3)
C1B' P1B C8B C9B 54.0(6)
C5B P1B C8B C9B 164.9(3)
C1B P1B C8B C9B 60.5(5)
Fe1B P1B C8B C9B -58.8(4)
C1B' P1B C8B C10B -70.3(6)
C5B P1B C8B C10B 40.7(4)
C1B P1B C8B C10B -63.7(5)
Fe1B P1B C8B C10B 177.0(3)
C4B P2B C12B C14B -72.2(5)
C15B P2B C12B C14B 37.4(4)
C4B' P2B C12B C14B -67.0(7)
Fe1B P2B C12B C14B 174.1(3)
C4B P2B C12B C13B 54.0(5)
C15B P2B C12B C13B 163.6(4)
C4B' P2B C12B C13B 59.3(7)
Fe1B P2B C12B C13B -59.7(4)
C4B P2B C15B C16B -67.6(5)
C12B P2B C15B C16B -169.8(3)
C4B' P2B C15B C16B -55.3(5)
Fe1B P2B C15B C16B 56.1(4)
C4B P2B C15B C17B 167.3(4)
C12B P2B C15B C17B 65.2(4)
C4B' P2B C15B C17B 179.7(5)
Fe1B P2B C15B C17B -68.9(3)
